data_7039132
loop_
_publ_author_name
'Bulsink, Philip'
'Al-Ghamdi, Ahlam'
'Joshi, Prajesh'
'Korobkov, Ilia'
'Woo, Tom'
'Richeson, Darrin'

_publ_section_title
;
 Capturing Re(i) in an neutral N,N,N pincer Scaffold and resulting
 enhanced absorption of visible light.
;
_journal_issue 21
_journal_name_full 'Dalton transactions (Cambridge, England : 2003)'
_journal_page_first 8885
_journal_page_last 8896
_journal_paper_doi 10.1039/c6dt00661b
_journal_volume 45
_journal_year 2016
_chemical_formula_sum 'C72.5 H87 Cl3 N6 O6 Re2'
_chemical_formula_weight 1617.23
_space_group_crystal_system monoclinic
_space_group_IT_number 14
_space_group_name_Hall '-P 2ybc'
_space_group_name_H-M_alt 'P 1 21/c 1'
_symmetry_space_group_name_Hall '-P 2ybc'
_symmetry_space_group_name_H-M 'P 1 21/c 1'
_atom_sites_solution_hydrogens geom
_audit_creation_method SHELXL-2014/7
_audit_update_record
;
2016-04-18 deposited with the CCDC.
2016-04-28 downloaded from the CCDC.
;
_cell_angle_alpha 90
_cell_angle_beta 111.164(2)
_cell_angle_gamma 90
_cell_formula_units_Z 4
_cell_length_a 15.5780(7)
_cell_length_b 31.7032(14)
_cell_length_c 15.4332(7)
_cell_measurement_reflns_used 9837
_cell_measurement_temperature 200(2)
_cell_measurement_theta_max 28.36
_cell_measurement_theta_min 2.41
_cell_volume 7107.9(6)
_computing_cell_refinement 'APEX II, Bruker (2012)'
_computing_data_collection 'APEX II, Bruker (2012)'
_computing_data_reduction 'XPREP, Bruker (2012)'
_computing_molecular_graphics 'SHELXTL, Bruker (2015)'
_computing_publication_material 'SHELXTL, Bruker (2015)'
_computing_structure_refinement 'SHELXL-2014/7 (Sheldrick, 2014)'
_computing_structure_solution 'SHELXL-2014/7 (Sheldrick, 2014)'
_diffrn_ambient_temperature 200(2)
_diffrn_measured_fraction_theta_full 0.993
_diffrn_measured_fraction_theta_max 0.986
_diffrn_measurement_device_type 'Bruker APEX-II CCD'
_diffrn_measurement_method '\f and \w scans'
_diffrn_radiation_type MoK\a
_diffrn_radiation_wavelength 0.71073
_diffrn_reflns_av_R_equivalents 0.0550
_diffrn_reflns_av_unetI/netI 0.0454
_diffrn_reflns_Laue_measured_fraction_full 0.993
_diffrn_reflns_Laue_measured_fraction_max 0.986
_diffrn_reflns_limit_h_max 20
_diffrn_reflns_limit_h_min -20
_diffrn_reflns_limit_k_max 42
_diffrn_reflns_limit_k_min -42
_diffrn_reflns_limit_l_max 20
_diffrn_reflns_limit_l_min -19
_diffrn_reflns_number 90955
_diffrn_reflns_point_group_measured_fraction_full 0.993
_diffrn_reflns_point_group_measured_fraction_max 0.986
_diffrn_reflns_theta_full 25.242
_diffrn_reflns_theta_max 28.412
_diffrn_reflns_theta_min 1.285
_diffrn_source 'sealed X-ray tube'
_exptl_absorpt_coefficient_mu 3.570
_exptl_absorpt_correction_T_max 0.7457
_exptl_absorpt_correction_T_min 0.4844
_exptl_absorpt_correction_type multi-scan
_exptl_absorpt_process_details 'SADABS, Bruker (2003)'
_exptl_crystal_colour red
_exptl_crystal_density_diffrn 1.511
_exptl_crystal_description block
_exptl_crystal_F_000 3252
_exptl_crystal_size_max 0.180
_exptl_crystal_size_mid 0.150
_exptl_crystal_size_min 0.120
_refine_diff_density_max 4.288
_refine_diff_density_min -1.829
_refine_diff_density_rms 0.183
_refine_ls_extinction_method none
_refine_ls_goodness_of_fit_ref 1.079
_refine_ls_hydrogen_treatment constr
_refine_ls_matrix_type full
_refine_ls_number_parameters 847
_refine_ls_number_reflns 17653
_refine_ls_number_restraints 138
_refine_ls_restrained_S_all 1.076
_refine_ls_R_factor_all 0.0842
_refine_ls_R_factor_gt 0.0631
_refine_ls_shift/su_max 0.001
_refine_ls_shift/su_mean 0.000
_refine_ls_structure_factor_coef Fsqd
_refine_ls_weighting_details 'w=1/[\s^2^(Fo^2^)+(0.0430P)^2^+113.4671P] where P=(Fo^2^+2Fc^2^)/3'
_refine_ls_weighting_scheme calc
_refine_ls_wR_factor_gt 0.1478
_refine_ls_wR_factor_ref 0.1603
_reflns_Friedel_coverage 0.000
_reflns_number_gt 13918
_reflns_number_total 17653
_reflns_threshold_expression 'I > 2\s(I)'
_cod_data_source_file c6dt00661b2.cif
_cod_data_source_block dr137a
_cod_depositor_comments 'Adding full bibliography for 7039128--7039138.cif.'
_cod_original_formula_sum 'C72.50 H87 Cl3 N6 O6 Re2'
_cod_database_code 7039132
_shelx_shelxl_version_number 2014/7
_shelx_space_group_comment
; 
The symmetry employed for this shelxl refinement is uniquely defined 
by the following loop, which should always be used as a source of 
symmetry information in preference to the above space-group names. 
They are only intended as comments. 
;
_shelx_estimated_absorpt_t_min 0.566
_shelx_estimated_absorpt_t_max 0.674

loop_
_space_group_symop_operation_xyz
'x, y, z'
'-x, y+1/2, -z+1/2'
'-x, -y, -z'
'x, -y-1/2, z-1/2'

loop_
_atom_site_label
_atom_site_type_symbol
_atom_site_fract_x
_atom_site_fract_y
_atom_site_fract_z
_atom_site_U_iso_or_equiv
_atom_site_adp_type
_atom_site_occupancy
_atom_site_site_symmetry_order
_atom_site_calc_flag
_atom_site_refinement_flags_posn
_atom_site_refinement_flags_adp
_atom_site_refinement_flags_occupancy
_atom_site_disorder_assembly
_atom_site_disorder_group
Re1 Re 0.61330(2) 0.34188(2) 0.20750(2) 0.02398(8) Uani 1 1 d . . . . .
Re2 Re 0.72598(2) 0.47169(2) 0.57139(2) 0.02864(9) Uani 1 1 d . . . . .
Cl1 Cl 0.64951(15) 0.26697(6) 0.25539(15) 0.0340(4) Uani 1 1 d . . . . .
Cl2 Cl 0.84176(16) 0.52634(7) 0.64919(16) 0.0394(5) Uani 1 1 d . . . . .
O1 O 0.5458(5) 0.43163(19) 0.1513(5) 0.0464(17) Uani 1 1 d . . . . .
O2 O 0.7548(5) 0.3816(2) 0.3806(5) 0.0536(19) Uani 1 1 d . . . . .
O3 O 0.4861(5) 0.3378(2) 0.3200(5) 0.0465(17) Uani 1 1 d . . . . .
O4 O 0.5785(5) 0.4136(2) 0.4439(5) 0.0510(18) Uani 1 1 d . . . . .
O5 O 0.6559(7) 0.4536(3) 0.7283(6) 0.067(2) Uani 1 1 d . . . . .
O6 O 0.5753(5) 0.5394(2) 0.5105(5) 0.0467(16) Uani 1 1 d . . . . .
N1 N 0.5360(4) 0.31058(19) 0.0730(4) 0.0256(13) Uani 1 1 d . . . . .
N2 N 0.7065(5) 0.33897(19) 0.1323(5) 0.0271(13) Uani 1 1 d . . . . .
N3 N 0.3326(5) 0.3401(3) 0.0584(6) 0.047(2) Uani 1 1 d . . . . .
N4 N 0.7994(5) 0.4755(2) 0.4721(4) 0.0263(13) Uani 1 1 d . . . . .
N5 N 0.8353(5) 0.4245(2) 0.6178(5) 0.0304(14) Uani 1 1 d . . . . .
N6 N 0.7206(5) 0.5701(2) 0.3715(5) 0.0373(17) Uani 1 1 d . . . . .
C1 C 0.7419(7) 0.3112(3) -0.0003(7) 0.043(2) Uani 1 1 d . . . . .
H1A H 0.7093 0.2936 -0.0545 0.065 Uiso 1 1 calc R U . . .
H1B H 0.7557 0.3387 -0.0212 0.065 Uiso 1 1 calc R U . . .
H1C H 0.7995 0.2973 0.0375 0.065 Uiso 1 1 calc R U . . .
C2 C 0.6828(6) 0.3172(2) 0.0563(5) 0.0262(15) Uani 1 1 d . . . . .
C3 C 0.5899(6) 0.2991(2) 0.0248(5) 0.0282(16) Uani 1 1 d . . . . .
C4 C 0.5576(7) 0.2729(3) -0.0536(6) 0.038(2) Uani 1 1 d . . . . .
H4A H 0.5964 0.2655 -0.0865 0.045 Uiso 1 1 calc R U . . .
C5 C 0.4693(7) 0.2582(3) -0.0818(7) 0.048(3) Uani 1 1 d . . . . .
H5A H 0.4465 0.2395 -0.1332 0.058 Uiso 1 1 calc R U . . .
C6 C 0.4139(7) 0.2707(3) -0.0347(7) 0.047(2) Uani 1 1 d . . . . .
H6A H 0.3517 0.2616 -0.0552 0.056 Uiso 1 1 calc R U . . .
C7 C 0.4488(6) 0.2970(3) 0.0442(6) 0.0325(18) Uani 1 1 d . . . . .
C8 C 0.3836(6) 0.3084(3) 0.0913(6) 0.036(2) Uani 1 1 d . . . . .
C9 C 0.3800(7) 0.2768(3) 0.1610(9) 0.053(3) Uani 1 1 d . . . . .
H9A H 0.4380 0.2774 0.2145 0.079 Uiso 1 1 calc R U . . .
H9B H 0.3707 0.2486 0.1330 0.079 Uiso 1 1 calc R U . . .
H9C H 0.3289 0.2836 0.1814 0.079 Uiso 1 1 calc R U . . .
C10 C 0.7951(6) 0.3602(3) 0.1671(7) 0.0368(19) Uani 1 1 d . . . . .
C11 C 0.8700(7) 0.3398(4) 0.2315(8) 0.048(2) Uani 1 1 d . . . . .
C12 C 0.9521(8) 0.3623(4) 0.2691(10) 0.064(3) Uani 1 1 d . . . . .
H12A H 1.0044 0.3488 0.3126 0.077 Uiso 1 1 calc R U . . .
C13 C 0.9588(8) 0.4026(5) 0.2451(11) 0.075(4) Uani 1 1 d . . . . .
H13A H 1.0149 0.4176 0.2731 0.090 Uiso 1 1 calc R U . . .
C14 C 0.8848(9) 0.4221(4) 0.1803(11) 0.069(4) Uani 1 1 d . . . . .
H14A H 0.8911 0.4504 0.1633 0.082 Uiso 1 1 calc R U . . .
C15 C 0.8009(7) 0.4018(3) 0.1387(8) 0.045(2) Uani 1 1 d . . . . .
C16 C 0.8689(7) 0.2938(4) 0.2584(8) 0.053(3) Uani 1 1 d . . . . .
H16A H 0.8055 0.2827 0.2245 0.063 Uiso 1 1 calc R U . . .
C17 C 0.8901(9) 0.2874(5) 0.3612(9) 0.074(4) Uani 1 1 d . . . . .
H17A H 0.8884 0.2572 0.3742 0.111 Uiso 1 1 calc R U . . .
H17B H 0.9514 0.2986 0.3964 0.111 Uiso 1 1 calc R U . . .
H17C H 0.8441 0.3023 0.3795 0.111 Uiso 1 1 calc R U . . .
C18 C 0.9356(8) 0.2683(4) 0.2259(10) 0.067(3) Uani 1 1 d . . . . .
H18A H 0.9207 0.2728 0.1593 0.100 Uiso 1 1 calc R U . . .
H18B H 0.9988 0.2775 0.2602 0.100 Uiso 1 1 calc R U . . .
H18C H 0.9297 0.2382 0.2376 0.100 Uiso 1 1 calc R U . . .
C19 C 0.7227(8) 0.4236(3) 0.0659(8) 0.050(3) Uani 1 1 d . . . . .
H19A H 0.6659 0.4064 0.0550 0.060 Uiso 1 1 calc R U . . .
C20 C 0.7050(10) 0.4686(3) 0.0979(10) 0.068(4) Uani 1 1 d . . . . .
H20A H 0.6534 0.4818 0.0485 0.102 Uiso 1 1 calc R U . . .
H20B H 0.6900 0.4661 0.1542 0.102 Uiso 1 1 calc R U . . .
H20C H 0.7603 0.4859 0.1110 0.102 Uiso 1 1 calc R U . . .
C21 C 0.7369(12) 0.4274(4) -0.0272(10) 0.083(5) Uani 1 1 d . . . . .
H21A H 0.6840 0.4418 -0.0723 0.125 Uiso 1 1 calc R U . . .
H21B H 0.7931 0.4436 -0.0183 0.125 Uiso 1 1 calc R U . . .
H21C H 0.7428 0.3991 -0.0503 0.125 Uiso 1 1 calc R U . . .
C22 C 0.2559(7) 0.3507(4) 0.0870(9) 0.057(3) Uani 1 1 d . U . . .
C23 C 0.1774(9) 0.3255(5) 0.0573(14) 0.096(5) Uani 1 1 d D U . . .
C24 C 0.1023(10) 0.3382(6) 0.0807(15) 0.110(6) Uani 1 1 d . U . . .
H24A H 0.0475 0.3219 0.0608 0.132 Uiso 1 1 calc R U . . .
C25 C 0.1073(11) 0.3731(5) 0.1305(14) 0.096(5) Uani 1 1 d . U . . .
H25A H 0.0561 0.3809 0.1467 0.116 Uiso 1 1 calc R U . . .
C26 C 0.1833(9) 0.3977(4) 0.1587(10) 0.068(3) Uani 1 1 d . U . . .
H26A H 0.1843 0.4223 0.1941 0.082 Uiso 1 1 calc R U . . .
C27 C 0.2613(7) 0.3875(3) 0.1366(8) 0.047(2) Uani 1 1 d . U . . .
C28A C 0.174(4) 0.2768(9) 0.034(5) 0.108(18) Uani 0.25 1 d D . P A 1
H28A H 0.2353 0.2671 0.0330 0.129 Uiso 0.25 1 calc R U P A 1
C29A C 0.107(5) 0.286(2) -0.066(4) 0.096(16) Uani 0.25 1 d D . P A 1
H29A H 0.1324 0.3082 -0.0936 0.144 Uiso 0.25 1 calc R U P A 1
H29B H 0.0984 0.2602 -0.1034 0.144 Uiso 0.25 1 calc R U P A 1
H29C H 0.0478 0.2950 -0.0639 0.144 Uiso 0.25 1 calc R U P A 1
C30A C 0.130(4) 0.2430(19) 0.068(5) 0.085(13) Uani 0.25 1 d D . P A 1
H30A H 0.1688 0.2355 0.1318 0.128 Uiso 0.25 1 calc R U P A 1
H30B H 0.0699 0.2530 0.0677 0.128 Uiso 0.25 1 calc R U P A 1
H30C H 0.1205 0.2181 0.0281 0.128 Uiso 0.25 1 calc R U P A 1
C28B C 0.164(4) 0.2854(15) -0.007(5) 0.108(18) Uani 0.25 1 d D . P A 2
H28B H 0.2237 0.2722 -0.0034 0.129 Uiso 0.25 1 calc R U P A 2
C29B C 0.109(5) 0.304(2) -0.102(5) 0.096(16) Uani 0.25 1 d D . P A 2
H29D H 0.1480 0.3241 -0.1201 0.144 Uiso 0.25 1 calc R U P A 2
H29E H 0.0887 0.2817 -0.1483 0.144 Uiso 0.25 1 calc R U P A 2
H29F H 0.0552 0.3193 -0.0989 0.144 Uiso 0.25 1 calc R U P A 2
C30B C 0.102(6) 0.256(2) 0.016(5) 0.085(13) Uani 0.25 1 d D . P A 2
H30D H 0.1349 0.2432 0.0772 0.128 Uiso 0.25 1 calc R U P A 2
H30E H 0.0485 0.2715 0.0184 0.128 Uiso 0.25 1 calc R U P A 2
H30F H 0.0820 0.2339 -0.0310 0.128 Uiso 0.25 1 calc R U P A 2
C28C C 0.172(5) 0.2902(18) -0.017(4) 0.108(18) Uani 0.25 1 d D . P A 3
H28C H 0.2307 0.2738 0.0082 0.129 Uiso 0.25 1 calc R U P A 3
C29C C 0.163(5) 0.306(2) -0.113(5) 0.096(16) Uani 0.25 1 d D . P A 3
H29G H 0.2124 0.3267 -0.1072 0.144 Uiso 0.25 1 calc R U P A 3
H29H H 0.1689 0.2824 -0.1515 0.144 Uiso 0.25 1 calc R U P A 3
H29I H 0.1033 0.3198 -0.1430 0.144 Uiso 0.25 1 calc R U P A 3
C30C C 0.096(6) 0.260(2) -0.031(5) 0.085(13) Uani 0.25 1 d D . P A 3
H30G H 0.0988 0.2486 0.0285 0.128 Uiso 0.25 1 calc R U P A 3
H30H H 0.0372 0.2740 -0.0622 0.128 Uiso 0.25 1 calc R U P A 3
H30I H 0.1028 0.2366 -0.0707 0.128 Uiso 0.25 1 calc R U P A 3
C28D C 0.160(5) 0.3008(19) -0.037(3) 0.108(18) Uani 0.25 1 d D . P A 4
H28D H 0.2259 0.2985 -0.0311 0.129 Uiso 0.25 1 calc R U P A 4
C29D C 0.121(4) 0.317(2) -0.138(4) 0.096(16) Uani 0.25 1 d D . P A 4
H29J H 0.1323 0.3473 -0.1386 0.144 Uiso 0.25 1 calc R U P A 4
H29K H 0.1510 0.3021 -0.1746 0.144 Uiso 0.25 1 calc R U P A 4
H29L H 0.0545 0.3116 -0.1638 0.144 Uiso 0.25 1 calc R U P A 4
C30D C 0.139(4) 0.2551(18) -0.043(5) 0.085(13) Uani 0.25 1 d D . P A 4
H30J H 0.1623 0.2426 0.0187 0.128 Uiso 0.25 1 calc R U P A 4
H30K H 0.0724 0.2510 -0.0715 0.128 Uiso 0.25 1 calc R U P A 4
H30L H 0.1690 0.2416 -0.0823 0.128 Uiso 0.25 1 calc R U P A 4
C31 C 0.3393(7) 0.4173(3) 0.1582(7) 0.043(2) Uani 1 1 d . . . . .
H31A H 0.3908 0.4026 0.1463 0.051 Uiso 1 1 calc R U . . .
C32 C 0.3113(11) 0.4556(4) 0.0935(9) 0.075(4) Uani 1 1 d . . . . .
H32A H 0.3633 0.4752 0.1083 0.113 Uiso 1 1 calc R U . . .
H32B H 0.2936 0.4463 0.0289 0.113 Uiso 1 1 calc R U . . .
H32C H 0.2591 0.4699 0.1020 0.113 Uiso 1 1 calc R U . . .
C33 C 0.3754(10) 0.4331(4) 0.2569(9) 0.066(3) Uani 1 1 d . . . . .
H33A H 0.4267 0.4526 0.2654 0.099 Uiso 1 1 calc R U . . .
H33B H 0.3262 0.4479 0.2700 0.099 Uiso 1 1 calc R U . . .
H33C H 0.3969 0.4092 0.2995 0.099 Uiso 1 1 calc R U . . .
C34 C 0.5729(6) 0.3977(3) 0.1687(6) 0.0308(17) Uani 1 1 d . . . . .
C35 C 0.7024(6) 0.3665(3) 0.3179(6) 0.0350(19) Uani 1 1 d . . . . .
C36 C 0.5308(6) 0.3395(2) 0.2758(6) 0.0303(17) Uani 1 1 d . . . . .
C37 C 0.9680(7) 0.3903(3) 0.5951(8) 0.049(2) Uani 1 1 d . . . . .
H37A H 1.0000 0.3942 0.5515 0.073 Uiso 1 1 calc R U . . .
H37B H 1.0112 0.3948 0.6587 0.073 Uiso 1 1 calc R U . . .
H37C H 0.9434 0.3616 0.5893 0.073 Uiso 1 1 calc R U . . .
C38 C 0.8894(6) 0.4218(3) 0.5732(6) 0.0311(17) Uani 1 1 d . . . . .
C39 C 0.8759(6) 0.4507(3) 0.4952(6) 0.0294(16) Uani 1 1 d . . . . .
C40 C 0.9382(6) 0.4532(3) 0.4486(7) 0.0375(19) Uani 1 1 d . . . . .
H40A H 0.9903 0.4351 0.4653 0.045 Uiso 1 1 calc R U . . .
C41 C 0.9226(6) 0.4822(3) 0.3781(6) 0.039(2) Uani 1 1 d . . . . .
H41A H 0.9647 0.4850 0.3466 0.046 Uiso 1 1 calc R U . . .
C42 C 0.8463(7) 0.5067(3) 0.3544(6) 0.039(2) Uani 1 1 d . . . . .
H42A H 0.8349 0.5267 0.3056 0.047 Uiso 1 1 calc R U . . .
C43 C 0.7830(6) 0.5031(3) 0.4009(6) 0.0333(18) Uani 1 1 d . . . . .
C44 C 0.7013(7) 0.5313(3) 0.3682(6) 0.0358(19) Uani 1 1 d . . . . .
C45 C 0.6084(7) 0.5108(3) 0.3255(7) 0.044(2) Uani 1 1 d . . . . .
H45A H 0.6149 0.4802 0.3337 0.066 Uiso 1 1 calc R U . . .
H45B H 0.5673 0.5215 0.3558 0.066 Uiso 1 1 calc R U . . .
H45C H 0.5825 0.5175 0.2590 0.066 Uiso 1 1 calc R U . . .
C46 C 0.8448(6) 0.3967(3) 0.6959(6) 0.0297(16) Uani 1 1 d . . . . .
C47 C 0.7947(6) 0.3594(3) 0.6804(6) 0.0350(18) Uani 1 1 d . . . . .
C48 C 0.8054(7) 0.3334(3) 0.7571(7) 0.040(2) Uani 1 1 d . . . . .
H48A H 0.7727 0.3075 0.7482 0.048 Uiso 1 1 calc R U . . .
C49 C 0.8622(7) 0.3447(3) 0.8442(6) 0.042(2) Uani 1 1 d . . . . .
H49A H 0.8687 0.3267 0.8955 0.051 Uiso 1 1 calc R U . . .
C50 C 0.9096(7) 0.3818(3) 0.8581(7) 0.044(2) Uani 1 1 d . . . . .
H50A H 0.9479 0.3895 0.9194 0.053 Uiso 1 1 calc R U . . .
C51 C 0.9034(6) 0.4090(3) 0.7847(6) 0.0359(19) Uani 1 1 d . . . . .
C52 C 0.7318(7) 0.3450(3) 0.5835(7) 0.041(2) Uani 1 1 d . . . . .
H52A H 0.7287 0.3681 0.5383 0.049 Uiso 1 1 calc R U . . .
C53 C 0.7694(9) 0.3058(3) 0.5537(8) 0.060(3) Uani 1 1 d . . . . .
H53A H 0.8318 0.3114 0.5550 0.090 Uiso 1 1 calc R U . . .
H53B H 0.7713 0.2825 0.5962 0.090 Uiso 1 1 calc R U . . .
H53C H 0.7296 0.2980 0.4905 0.090 Uiso 1 1 calc R U . . .
C54 C 0.6347(8) 0.3367(4) 0.5818(9) 0.062(3) Uani 1 1 d . . . . .
H54A H 0.6111 0.3623 0.6012 0.094 Uiso 1 1 calc R U . . .
H54B H 0.5945 0.3290 0.5187 0.094 Uiso 1 1 calc R U . . .
H54C H 0.6363 0.3136 0.6245 0.094 Uiso 1 1 calc R U . . .
C55 C 0.9623(7) 0.4490(3) 0.8057(7) 0.049(2) Uani 1 1 d . . . . .
H55A H 0.9495 0.4642 0.7455 0.059 Uiso 1 1 calc R U . . .
C56 C 1.0645(8) 0.4383(4) 0.8442(10) 0.074(4) Uani 1 1 d . . . . .
H56A H 1.0788 0.4195 0.8008 0.111 Uiso 1 1 calc R U . . .
H56B H 1.1007 0.4642 0.8522 0.111 Uiso 1 1 calc R U . . .
H56C H 1.0797 0.4241 0.9043 0.111 Uiso 1 1 calc R U . . .
C57 C 0.9350(10) 0.4781(4) 0.8695(9) 0.071(4) Uani 1 1 d . . . . .
H57A H 0.8689 0.4842 0.8420 0.107 Uiso 1 1 calc R U . . .
H57B H 0.9487 0.4645 0.9300 0.107 Uiso 1 1 calc R U . . .
H57C H 0.9697 0.5046 0.8778 0.107 Uiso 1 1 calc R U . . .
C58 C 0.6520(7) 0.6019(3) 0.3387(7) 0.044(2) Uani 1 1 d . . . . .
C59 C 0.6029(7) 0.6067(3) 0.2422(7) 0.043(2) Uani 1 1 d . . . . .
C60 C 0.5390(10) 0.6393(4) 0.2154(9) 0.066(3) Uani 1 1 d . . . . .
H60A H 0.5043 0.6434 0.1512 0.079 Uiso 1 1 calc R U . . .
C61 C 0.5248(10) 0.6656(4) 0.2789(10) 0.070(4) Uani 1 1 d . . . . .
H61A H 0.4799 0.6873 0.2585 0.084 Uiso 1 1 calc R U . . .
C62 C 0.5747(9) 0.6611(4) 0.3716(10) 0.064(3) Uani 1 1 d . . . . .
H62A H 0.5638 0.6795 0.4151 0.076 Uiso 1 1 calc R U . . .
C63 C 0.6419(8) 0.6294(3) 0.4032(7) 0.046(2) Uani 1 1 d . . . . .
C64 C 0.6273(10) 0.5817(4) 0.1702(8) 0.068(3) Uani 1 1 d . U . . .
H64A H 0.6503 0.5536 0.1983 0.081 Uiso 1 1 calc R U . . .
C65 C 0.7064(13) 0.6036(6) 0.1545(13) 0.108(5) Uani 1 1 d . U . . .
H65A H 0.7562 0.6083 0.2143 0.162 Uiso 1 1 calc R U . . .
H65B H 0.7289 0.5859 0.1151 0.162 Uiso 1 1 calc R U . . .
H65C H 0.6855 0.6307 0.1238 0.162 Uiso 1 1 calc R U . . .
C66 C 0.5508(12) 0.5739(6) 0.0826(10) 0.102(5) Uani 1 1 d . U . . .
H66A H 0.5007 0.5597 0.0953 0.153 Uiso 1 1 calc R U . . .
H66B H 0.5285 0.6008 0.0513 0.153 Uiso 1 1 calc R U . . .
H66C H 0.5719 0.5560 0.0425 0.153 Uiso 1 1 calc R U . . .
C67 C 0.7010(8) 0.6253(3) 0.5061(8) 0.054(3) Uani 1 1 d . . . . .
H67A H 0.7089 0.5944 0.5205 0.064 Uiso 1 1 calc R U . . .
C68 C 0.7961(11) 0.6433(6) 0.5229(12) 0.093(5) Uani 1 1 d . . . . .
H68A H 0.8216 0.6301 0.4799 0.139 Uiso 1 1 calc R U . . .
H68B H 0.7915 0.6738 0.5126 0.139 Uiso 1 1 calc R U . . .
H68C H 0.8366 0.6374 0.5870 0.139 Uiso 1 1 calc R U . . .
C69 C 0.6580(14) 0.6446(5) 0.5713(10) 0.095(6) Uani 1 1 d . . . . .
H69A H 0.5969 0.6323 0.5585 0.142 Uiso 1 1 calc R U . . .
H69B H 0.6972 0.6388 0.6358 0.142 Uiso 1 1 calc R U . . .
H69C H 0.6521 0.6752 0.5614 0.142 Uiso 1 1 calc R U . . .
C70 C 0.6357(6) 0.4339(3) 0.4955(6) 0.0332(18) Uani 1 1 d . . . . .
C71 C 0.6824(7) 0.4613(3) 0.6706(7) 0.041(2) Uani 1 1 d . . . . .
C72 C 0.6331(6) 0.5146(3) 0.5322(7) 0.0363(19) Uani 1 1 d . . . . .
C74 C 0.224(3) 0.2948(12) -0.280(3) 0.119(10) Uani 0.5 1 d . U P . .
H74A H 0.2655 0.3121 -0.2282 0.143 Uiso 0.5 1 calc R U P . .
H74B H 0.2501 0.2932 -0.3292 0.143 Uiso 0.5 1 calc R U P . .
Cl3 Cl 0.2137(5) 0.2405(3) -0.2366(6) 0.091(2) Uani 0.5 1 d . U P . .
Cl4 Cl 0.1200(11) 0.3169(6) -0.3210(13) 0.198(7) Uani 0.5 1 d . U P . .

loop_
_atom_site_aniso_label
_atom_site_aniso_U_11
_atom_site_aniso_U_22
_atom_site_aniso_U_33
_atom_site_aniso_U_23
_atom_site_aniso_U_13
_atom_site_aniso_U_12
Re1 0.03013(15) 0.02197(14) 0.01989(14) -0.00470(11) 0.00908(11) -0.00393(11)
Re2 0.03534(17) 0.02365(15) 0.02728(16) -0.00495(12) 0.01172(13) -0.00452(12)
Cl1 0.0405(11) 0.0280(9) 0.0342(11) 0.0049(8) 0.0142(9) 0.0022(8)
Cl2 0.0450(12) 0.0316(10) 0.0386(12) -0.0099(9) 0.0113(9) -0.0086(9)
O1 0.068(5) 0.024(3) 0.053(4) 0.000(3) 0.029(4) 0.001(3)
O2 0.051(4) 0.064(5) 0.037(4) -0.023(3) 0.006(3) -0.019(4)
O3 0.060(4) 0.046(4) 0.048(4) -0.009(3) 0.037(4) -0.011(3)
O4 0.046(4) 0.035(3) 0.058(5) -0.012(3) 0.002(3) -0.007(3)
O5 0.098(7) 0.072(5) 0.052(5) 0.002(4) 0.053(5) -0.005(5)
O6 0.047(4) 0.038(4) 0.059(5) -0.001(3) 0.022(3) 0.008(3)
N1 0.033(3) 0.021(3) 0.016(3) -0.003(2) 0.001(2) 0.003(2)
N2 0.033(3) 0.021(3) 0.033(4) 0.000(3) 0.018(3) -0.006(3)
N3 0.036(4) 0.045(4) 0.047(5) -0.023(4) -0.002(3) 0.010(3)
N4 0.036(3) 0.023(3) 0.022(3) -0.004(2) 0.013(3) -0.006(3)
N5 0.029(3) 0.029(3) 0.029(4) -0.004(3) 0.005(3) -0.006(3)
N6 0.049(4) 0.034(4) 0.027(4) 0.000(3) 0.011(3) 0.005(3)
C1 0.058(6) 0.043(5) 0.037(5) -0.003(4) 0.028(5) 0.004(4)
C2 0.036(4) 0.019(3) 0.027(4) 0.001(3) 0.015(3) 0.008(3)
C3 0.039(4) 0.023(4) 0.024(4) 0.000(3) 0.011(3) 0.007(3)
C4 0.055(6) 0.030(4) 0.023(4) -0.003(3) 0.008(4) 0.010(4)
C5 0.059(6) 0.045(5) 0.032(5) -0.020(4) 0.006(4) 0.003(5)
C6 0.045(5) 0.048(5) 0.035(5) -0.023(4) 0.000(4) -0.001(4)
C7 0.034(4) 0.027(4) 0.033(4) -0.011(3) 0.008(3) 0.005(3)
C8 0.026(4) 0.039(5) 0.036(5) -0.019(4) 0.003(3) -0.004(3)
C9 0.044(6) 0.046(6) 0.075(8) -0.011(5) 0.030(5) -0.007(4)
C10 0.039(5) 0.034(4) 0.045(5) -0.009(4) 0.025(4) -0.010(4)
C11 0.036(5) 0.060(6) 0.051(6) -0.009(5) 0.020(4) -0.006(4)
C12 0.038(6) 0.076(8) 0.075(9) -0.025(7) 0.017(6) -0.007(5)
C13 0.043(6) 0.089(10) 0.108(11) -0.048(9) 0.043(7) -0.034(7)
C14 0.073(8) 0.044(6) 0.111(11) -0.031(7) 0.061(8) -0.029(6)
C15 0.056(6) 0.037(5) 0.057(6) -0.012(4) 0.039(5) -0.012(4)
C16 0.030(5) 0.065(7) 0.063(7) 0.009(6) 0.017(5) 0.001(4)
C17 0.056(7) 0.102(11) 0.057(8) 0.012(7) 0.011(6) 0.006(7)
C18 0.042(6) 0.076(8) 0.077(9) 0.002(7) 0.014(6) 0.004(6)
C19 0.071(7) 0.029(4) 0.065(7) -0.001(4) 0.043(6) -0.010(4)
C20 0.097(10) 0.032(5) 0.097(10) -0.008(6) 0.061(8) -0.012(6)
C21 0.151(15) 0.056(7) 0.083(10) 0.020(7) 0.090(11) 0.011(8)
C22 0.033(4) 0.056(5) 0.074(7) -0.021(5) 0.010(4) 0.007(4)
C23 0.039(5) 0.080(7) 0.158(13) -0.050(8) 0.024(6) -0.007(5)
C24 0.047(6) 0.102(9) 0.181(14) -0.043(9) 0.041(7) -0.005(6)
C25 0.067(6) 0.090(8) 0.140(12) -0.018(8) 0.047(7) -0.002(6)
C26 0.060(6) 0.076(7) 0.081(8) -0.015(6) 0.040(6) 0.007(5)
C27 0.046(5) 0.048(5) 0.051(6) -0.009(4) 0.023(4) 0.004(4)
C28A 0.023(11) 0.06(2) 0.20(4) -0.07(3) 0.00(2) 0.010(15)
C29A 0.07(2) 0.10(3) 0.13(4) -0.06(3) 0.05(3) -0.05(3)
C30A 0.06(2) 0.061(17) 0.12(4) -0.02(2) 0.02(3) 0.001(15)
C28B 0.023(11) 0.06(2) 0.20(4) -0.07(3) 0.00(2) 0.010(15)
C29B 0.07(2) 0.10(3) 0.13(4) -0.06(3) 0.05(3) -0.05(3)
C30B 0.06(2) 0.061(17) 0.12(4) -0.02(2) 0.02(3) 0.001(15)
C28C 0.023(11) 0.06(2) 0.20(4) -0.07(3) 0.00(2) 0.010(15)
C29C 0.07(2) 0.10(3) 0.13(4) -0.06(3) 0.05(3) -0.05(3)
C30C 0.06(2) 0.061(17) 0.12(4) -0.02(2) 0.02(3) 0.001(15)
C28D 0.023(11) 0.06(2) 0.20(4) -0.07(3) 0.00(2) 0.010(15)
C29D 0.07(2) 0.10(3) 0.13(4) -0.06(3) 0.05(3) -0.05(3)
C30D 0.06(2) 0.061(17) 0.12(4) -0.02(2) 0.02(3) 0.001(15)
C31 0.059(6) 0.033(5) 0.043(5) -0.007(4) 0.026(5) 0.005(4)
C32 0.113(12) 0.062(8) 0.058(8) 0.017(6) 0.039(8) 0.009(8)
C33 0.080(9) 0.059(7) 0.055(7) -0.006(6) 0.020(6) 0.009(6)
C34 0.035(4) 0.035(4) 0.024(4) -0.009(3) 0.013(3) -0.010(3)
C35 0.034(4) 0.033(4) 0.040(5) -0.012(4) 0.015(4) -0.005(3)
C36 0.036(4) 0.020(3) 0.035(4) -0.005(3) 0.012(4) -0.008(3)
C37 0.052(6) 0.050(6) 0.057(7) 0.011(5) 0.035(5) 0.015(5)
C38 0.034(4) 0.030(4) 0.024(4) -0.001(3) 0.004(3) -0.003(3)
C39 0.035(4) 0.029(4) 0.025(4) -0.003(3) 0.011(3) -0.005(3)
C40 0.038(5) 0.035(4) 0.043(5) -0.001(4) 0.019(4) 0.000(4)
C41 0.041(5) 0.047(5) 0.033(5) -0.006(4) 0.020(4) -0.006(4)
C42 0.059(6) 0.038(5) 0.026(4) 0.001(4) 0.021(4) -0.004(4)
C43 0.049(5) 0.027(4) 0.024(4) -0.005(3) 0.013(4) -0.001(3)
C44 0.055(5) 0.032(4) 0.022(4) -0.001(3) 0.015(4) -0.002(4)
C45 0.053(6) 0.037(5) 0.034(5) -0.006(4) 0.008(4) -0.002(4)
C46 0.033(4) 0.029(4) 0.030(4) 0.001(3) 0.013(3) -0.001(3)
C47 0.039(5) 0.030(4) 0.035(5) 0.001(3) 0.013(4) -0.002(3)
C48 0.045(5) 0.031(4) 0.045(5) 0.007(4) 0.017(4) -0.003(4)
C49 0.049(5) 0.051(6) 0.028(4) 0.011(4) 0.015(4) 0.001(4)
C50 0.056(6) 0.047(5) 0.026(5) -0.001(4) 0.011(4) -0.007(4)
C51 0.040(5) 0.035(4) 0.032(5) 0.000(3) 0.013(4) -0.004(4)
C52 0.052(5) 0.027(4) 0.038(5) 0.002(4) 0.009(4) -0.010(4)
C53 0.090(9) 0.037(5) 0.046(6) -0.009(5) 0.016(6) -0.003(5)
C54 0.057(7) 0.056(7) 0.062(7) 0.014(6) 0.006(6) -0.025(5)
C55 0.053(6) 0.042(5) 0.042(6) -0.002(4) 0.005(5) -0.016(4)
C56 0.044(6) 0.079(9) 0.081(9) 0.005(7) 0.002(6) -0.021(6)
C57 0.101(10) 0.055(7) 0.048(7) -0.019(6) 0.013(7) -0.014(7)
C58 0.059(6) 0.027(4) 0.045(6) 0.005(4) 0.019(5) 0.003(4)
C59 0.060(6) 0.043(5) 0.036(5) 0.015(4) 0.028(5) 0.019(4)
C60 0.089(9) 0.053(7) 0.050(7) 0.010(5) 0.020(6) 0.024(6)
C61 0.080(9) 0.048(7) 0.076(9) 0.005(6) 0.020(7) 0.029(6)
C62 0.081(9) 0.040(6) 0.082(9) -0.005(6) 0.044(8) 0.007(6)
C63 0.064(7) 0.029(4) 0.047(6) -0.003(4) 0.021(5) -0.001(4)
C64 0.094(8) 0.065(7) 0.040(5) 0.002(5) 0.019(5) 0.033(6)
C65 0.117(10) 0.122(13) 0.087(11) -0.008(10) 0.041(8) 0.009(9)
C66 0.113(10) 0.123(13) 0.050(7) -0.019(7) 0.006(7) 0.032(8)
C67 0.074(8) 0.039(5) 0.046(6) -0.008(4) 0.019(5) -0.012(5)
C68 0.082(10) 0.107(12) 0.088(11) -0.009(9) 0.028(9) -0.040(9)
C69 0.167(17) 0.062(8) 0.066(9) -0.011(7) 0.055(11) 0.019(10)
C70 0.040(5) 0.032(4) 0.027(4) 0.000(3) 0.012(4) 0.004(4)
C71 0.062(6) 0.034(5) 0.035(5) -0.007(4) 0.026(5) -0.005(4)
C72 0.043(5) 0.025(4) 0.044(5) -0.006(4) 0.020(4) -0.003(4)
C74 0.121(15) 0.107(12) 0.14(2) -0.004(13) 0.059(14) 0.042(10)
Cl3 0.063(4) 0.121(6) 0.083(5) -0.021(4) 0.020(4) 0.022(4)
Cl4 0.162(11) 0.213(14) 0.245(17) 0.110(13) 0.103(12) 0.112(11)

loop_
_atom_type_symbol
_atom_type_description
_atom_type_scat_dispersion_real
_atom_type_scat_dispersion_imag
_atom_type_scat_source
C C 0.0033 0.0016 'International Tables Vol C Tables 4.2.6.8 and 6.1.1.4'
H H 0.0000 0.0000 'International Tables Vol C Tables 4.2.6.8 and 6.1.1.4'
N N 0.0061 0.0033 'International Tables Vol C Tables 4.2.6.8 and 6.1.1.4'
O O 0.0106 0.0060 'International Tables Vol C Tables 4.2.6.8 and 6.1.1.4'
Cl Cl 0.1484 0.1585 'International Tables Vol C Tables 4.2.6.8 and 6.1.1.4'
Re Re -1.0185 7.2310 'International Tables Vol C Tables 4.2.6.8 and 6.1.1.4'

loop_
_geom_angle_atom_site_label_1
_geom_angle_atom_site_label_2
_geom_angle_atom_site_label_3
_geom_angle
C34 Re1 C35 87.3(4)
C34 Re1 C36 89.9(3)
C35 Re1 C36 86.7(4)
C34 Re1 N2 94.6(3)
C35 Re1 N2 94.8(3)
C36 Re1 N2 175.3(3)
C34 Re1 N1 96.6(3)
C35 Re1 N1 168.2(3)
C36 Re1 N1 104.3(3)
N2 Re1 N1 73.9(3)
C34 Re1 Cl1 174.2(2)
C35 Re1 Cl1 96.3(3)
C36 Re1 Cl1 85.7(2)
N2 Re1 Cl1 89.69(17)
N1 Re1 Cl1 80.77(16)
C70 Re2 C71 89.3(4)
C70 Re2 C72 87.0(4)
C71 Re2 C72 85.9(4)
C70 Re2 N5 95.0(3)
C71 Re2 N5 94.6(4)
C72 Re2 N5 178.0(3)
C70 Re2 N4 93.4(3)
C71 Re2 N4 168.7(4)
C72 Re2 N4 105.2(3)
N5 Re2 N4 74.3(3)
C70 Re2 Cl2 171.7(3)
C71 Re2 Cl2 98.0(3)
C72 Re2 Cl2 89.5(3)
N5 Re2 Cl2 88.57(18)
N4 Re2 Cl2 80.23(17)
C7 N1 C3 119.1(7)
C7 N1 Re1 126.7(6)
C3 N1 Re1 113.4(5)
C2 N2 C10 120.2(7)
C2 N2 Re1 118.8(5)
C10 N2 Re1 120.9(5)
C8 N3 C22 121.7(10)
C43 N4 C39 118.4(7)
C43 N4 Re2 127.0(6)
C39 N4 Re2 114.0(5)
C38 N5 C46 121.4(7)
C38 N5 Re2 117.3(6)
C46 N5 Re2 121.3(5)
C44 N6 C58 122.6(9)
N2 C2 C3 115.7(7)
N2 C2 C1 124.4(8)
C3 C2 C1 119.9(7)
N1 C3 C4 122.0(8)
N1 C3 C2 116.4(7)
C4 C3 C2 121.5(8)
C5 C4 C3 119.0(9)
C4 C5 C6 119.0(8)
C5 C6 C7 120.5(9)
N1 C7 C6 120.3(8)
N1 C7 C8 123.3(7)
C6 C7 C8 116.4(8)
N3 C8 C9 130.0(9)
N3 C8 C7 115.8(9)
C9 C8 C7 113.6(8)
C11 C10 C15 121.9(9)
C11 C10 N2 119.4(8)
C15 C10 N2 118.6(9)
C10 C11 C12 118.0(11)
C10 C11 C16 123.5(9)
C12 C11 C16 118.4(10)
C13 C12 C11 121.4(12)
C12 C13 C14 120.0(11)
C13 C14 C15 122.2(11)
C14 C15 C10 116.5(11)
C14 C15 C19 120.6(10)
C10 C15 C19 122.9(9)
C17 C16 C11 113.2(11)
C17 C16 C18 110.8(10)
C11 C16 C18 110.0(9)
C15 C19 C21 112.7(10)
C15 C19 C20 111.9(10)
C21 C19 C20 109.0(9)
C27 C22 C23 122.5(11)
C27 C22 N3 118.1(9)
C23 C22 N3 119.2(10)
C22 C23 C24 117.8(13)
C22 C23 C28B 125(3)
C24 C23 C28B 117(3)
C22 C23 C28C 117(3)
C24 C23 C28C 124(3)
C22 C23 C28D 115(3)
C24 C23 C28D 120(3)
C22 C23 C28A 126(2)
C24 C23 C28A 112(3)
C25 C24 C23 120.4(15)
C24 C25 C26 121.8(15)
C25 C26 C27 121.4(13)
C22 C27 C26 116.2(11)
C22 C27 C31 123.0(9)
C26 C27 C31 120.6(10)
C30A C28A C29A 105(3)
C30A C28A C23 127(5)
C29A C28A C23 90(4)
C30B C28B C29B 107(3)
C30B C28B C23 108(5)
C29B C28B C23 101(4)
C30C C28C C29C 106(3)
C30C C28C C23 114(6)
C29C C28C C23 116(5)
C30D C28D C29D 105(3)
C30D C28D C23 121(5)
C29D C28D C23 130(5)
C27 C31 C33 114.6(10)
C27 C31 C32 110.0(10)
C33 C31 C32 108.1(9)
O1 C34 Re1 174.2(7)
O2 C35 Re1 178.1(9)
O3 C36 Re1 176.5(8)
N5 C38 C39 118.6(8)
N5 C38 C37 124.2(8)
C39 C38 C37 117.2(8)
N4 C39 C40 122.3(8)
N4 C39 C38 115.3(7)
C40 C39 C38 122.4(8)
C41 C40 C39 119.0(8)
C42 C41 C40 118.9(9)
C41 C42 C43 121.3(8)
N4 C43 C42 120.1(8)
N4 C43 C44 123.4(8)
C42 C43 C44 116.5(8)
N6 C44 C43 114.2(8)
N6 C44 C45 128.0(9)
C43 C44 C45 117.4(8)
C47 C46 C51 122.2(8)
C47 C46 N5 119.3(7)
C51 C46 N5 118.5(7)
C46 C47 C48 117.8(8)
C46 C47 C52 122.9(8)
C48 C47 C52 119.2(8)
C49 C48 C47 121.0(9)
C48 C49 C50 120.2(9)
C49 C50 C51 122.0(9)
C50 C51 C46 116.8(8)
C50 C51 C55 118.7(8)
C46 C51 C55 124.5(8)
C53 C52 C54 110.1(9)
C53 C52 C47 111.1(8)
C54 C52 C47 110.4(9)
C57 C55 C56 112.4(10)
C57 C55 C51 110.7(10)
C56 C55 C51 111.0(9)
C63 C58 C59 122.2(9)
C63 C58 N6 117.4(9)
C59 C58 N6 120.1(9)
C60 C59 C58 116.8(9)
C60 C59 C64 120.7(10)
C58 C59 C64 122.0(9)
C61 C60 C59 121.7(11)
C60 C61 C62 120.6(11)
C61 C62 C63 120.7(11)
C58 C63 C62 117.9(10)
C58 C63 C67 121.0(9)
C62 C63 C67 121.1(10)
C66 C64 C65 111.6(14)
C66 C64 C59 115.3(12)
C65 C64 C59 108.2(12)
C68 C67 C69 111.7(12)
C68 C67 C63 109.2(11)
C69 C67 C63 114.1(11)
O4 C70 Re2 174.3(8)
O5 C71 Re2 177.2(9)
O6 C72 Re2 177.1(8)
Cl4 C74 Cl3 109(2)

loop_
_geom_bond_atom_site_label_1
_geom_bond_atom_site_label_2
_geom_bond_distance
Re1 C34 1.902(9)
Re1 C35 1.931(9)
Re1 C36 1.936(9)
Re1 N2 2.164(6)
Re1 N1 2.222(6)
Re1 Cl1 2.491(2)
Re2 C70 1.896(9)
Re2 C71 1.914(9)
Re2 C72 1.919(9)
Re2 N5 2.185(7)
Re2 N4 2.222(6)
Re2 Cl2 2.476(2)
O1 C34 1.151(10)
O2 C35 1.124(10)
O3 C36 1.138(10)
O4 C70 1.154(11)
O5 C71 1.136(11)
O6 C72 1.150(11)
N1 C7 1.338(11)
N1 C3 1.358(10)
N2 C2 1.293(10)
N2 C10 1.452(10)
N3 C8 1.270(12)
N3 C22 1.454(14)
N4 C43 1.355(10)
N4 C39 1.365(11)
N5 C38 1.268(11)
N5 C46 1.456(10)
N6 C44 1.261(11)
N6 C58 1.423(12)
C1 C2 1.493(12)
C2 C3 1.468(12)
C3 C4 1.402(11)
C4 C5 1.367(14)
C5 C6 1.372(15)
C6 C7 1.412(11)
C7 C8 1.491(12)
C8 C9 1.485(15)
C10 C11 1.388(14)
C10 C15 1.403(13)
C11 C12 1.393(15)
C11 C16 1.520(16)
C12 C13 1.345(19)
C13 C14 1.37(2)
C14 C15 1.389(15)
C15 C19 1.496(16)
C16 C17 1.513(17)
C16 C18 1.535(16)
C19 C21 1.535(15)
C19 C20 1.566(14)
C22 C27 1.381(14)
C22 C23 1.393(17)
C23 C24 1.40(2)
C23 C28B 1.58(3)
C23 C28C 1.58(3)
C23 C28D 1.58(3)
C23 C28A 1.58(3)
C24 C25 1.33(2)
C25 C26 1.35(2)
C26 C27 1.413(15)
C27 C31 1.479(14)
C28A C30A 1.48(4)
C28A C29A 1.54(5)
C28B C30B 1.48(4)
C28B C29B 1.54(5)
C28C C30C 1.47(4)
C28C C29C 1.54(5)
C28D C30D 1.48(4)
C28D C29D 1.54(5)
C31 C33 1.507(15)
C31 C32 1.531(15)
C37 C38 1.521(12)
C38 C39 1.465(11)
C39 C40 1.403(12)
C40 C41 1.379(13)
C41 C42 1.355(13)
C42 C43 1.418(13)
C43 C44 1.487(13)
C44 C45 1.504(13)
C46 C47 1.391(11)
C46 C51 1.400(12)
C47 C48 1.402(12)
C47 C52 1.531(12)
C48 C49 1.364(13)
C49 C50 1.365(14)
C50 C51 1.398(13)
C51 C55 1.530(12)
C52 C53 1.516(14)
C52 C54 1.525(15)
C55 C57 1.519(16)
C55 C56 1.523(16)
C58 C63 1.374(14)
C58 C59 1.416(14)
C59 C60 1.391(14)
C59 C64 1.521(15)
C60 C61 1.364(17)
C61 C62 1.367(18)
C62 C63 1.405(15)
C63 C67 1.528(15)
C64 C66 1.466(18)
C64 C65 1.51(2)
C67 C68 1.520(18)
C67 C69 1.524(18)
C74 Cl4 1.66(4)
C74 Cl3 1.87(4)

loop_
_geom_torsion_atom_site_label_1
_geom_torsion_atom_site_label_2
_geom_torsion_atom_site_label_3
_geom_torsion_atom_site_label_4
_geom_torsion
C10 N2 C2 C3 -176.7(7)
Re1 N2 C2 C3 4.7(9)
C10 N2 C2 C1 1.0(12)
Re1 N2 C2 C1 -177.6(6)
C7 N1 C3 C4 -1.1(11)
Re1 N1 C3 C4 169.1(6)
C7 N1 C3 C2 176.2(7)
Re1 N1 C3 C2 -13.6(8)
N2 C2 C3 N1 6.4(10)
C1 C2 C3 N1 -171.5(7)
N2 C2 C3 C4 -176.3(7)
C1 C2 C3 C4 5.8(11)
N1 C3 C4 C5 -0.5(13)
C2 C3 C4 C5 -177.6(8)
C3 C4 C5 C6 2.4(15)
C4 C5 C6 C7 -2.7(16)
C3 N1 C7 C6 0.8(12)
Re1 N1 C7 C6 -168.0(7)
C3 N1 C7 C8 -179.0(8)
Re1 N1 C7 C8 12.3(12)
C5 C6 C7 N1 1.1(15)
C5 C6 C7 C8 -179.2(10)
C22 N3 C8 C9 -0.5(14)
C22 N3 C8 C7 169.8(8)
N1 C7 C8 N3 94.0(10)
C6 C7 C8 N3 -85.8(10)
N1 C7 C8 C9 -94.1(10)
C6 C7 C8 C9 86.1(10)
C2 N2 C10 C11 -93.4(10)
Re1 N2 C10 C11 85.1(9)
C2 N2 C10 C15 90.5(10)
Re1 N2 C10 C15 -90.9(9)
C15 C10 C11 C12 1.0(15)
N2 C10 C11 C12 -174.9(9)
C15 C10 C11 C16 -175.0(9)
N2 C10 C11 C16 9.1(14)
C10 C11 C12 C13 0.9(18)
C16 C11 C12 C13 177.1(11)
C11 C12 C13 C14 -2(2)
C12 C13 C14 C15 1(2)
C13 C14 C15 C10 0.7(17)
C13 C14 C15 C19 -177.9(11)
C11 C10 C15 C14 -1.8(14)
N2 C10 C15 C14 174.2(9)
C11 C10 C15 C19 176.7(9)
N2 C10 C15 C19 -7.3(13)
C10 C11 C16 C17 -121.7(11)
C12 C11 C16 C17 62.3(13)
C10 C11 C16 C18 113.7(11)
C12 C11 C16 C18 -62.3(14)
C14 C15 C19 C21 73.2(13)
C10 C15 C19 C21 -105.2(11)
C14 C15 C19 C20 -50.0(13)
C10 C15 C19 C20 131.5(10)
C8 N3 C22 C27 113.3(12)
C8 N3 C22 C23 -71.8(16)
C27 C22 C23 C24 -1(3)
N3 C22 C23 C24 -175.6(16)
C27 C22 C23 C28B 175(4)
N3 C22 C23 C28B 0(4)
C27 C22 C23 C28C 167(3)
N3 C22 C23 C28C -8(4)
C27 C22 C23 C28D 149(3)
N3 C22 C23 C28D -26(4)
C27 C22 C23 C28A -157(4)
N3 C22 C23 C28A 29(4)
C22 C23 C24 C25 -1(3)
C28B C23 C24 C25 -177(4)
C28C C23 C24 C25 -168(4)
C28D C23 C24 C25 -149(3)
C28A C23 C24 C25 158(3)
C23 C24 C25 C26 1(3)
C24 C25 C26 C27 0(3)
C23 C22 C27 C26 2(2)
N3 C22 C27 C26 176.8(11)
C23 C22 C27 C31 -172.0(14)
N3 C22 C27 C31 2.7(18)
C25 C26 C27 C22 -2(2)
C25 C26 C27 C31 172.7(14)
C22 C23 C28A C30A 130(4)
C24 C23 C28A C30A -27(6)
C22 C23 C28A C29A -121(3)
C24 C23 C28A C29A 82(4)
C22 C23 C28B C30B 151(4)
C24 C23 C28B C30B -34(5)
C22 C23 C28B C29B -98(4)
C24 C23 C28B C29B 78(5)
C22 C23 C28C C30C 169(4)
C24 C23 C28C C30C -24(6)
C22 C23 C28C C29C -67(5)
C24 C23 C28C C29C 100(6)
C22 C23 C28D C30D 131(5)
C24 C23 C28D C30D -80(7)
C22 C23 C28D C29D -78(7)
C24 C23 C28D C29D 71(7)
C22 C27 C31 C33 -135.1(12)
C26 C27 C31 C33 51.0(15)
C22 C27 C31 C32 102.9(13)
C26 C27 C31 C32 -70.9(14)
C46 N5 C38 C39 179.8(7)
Re2 N5 C38 C39 0.8(10)
C46 N5 C38 C37 0.1(13)
Re2 N5 C38 C37 -178.9(7)
C43 N4 C39 C40 0.8(11)
Re2 N4 C39 C40 -170.9(6)
C43 N4 C39 C38 179.5(7)
Re2 N4 C39 C38 7.8(8)
N5 C38 C39 N4 -6.0(11)
C37 C38 C39 N4 173.8(8)
N5 C38 C39 C40 172.8(8)
C37 C38 C39 C40 -7.4(12)
N4 C39 C40 C41 1.2(13)
C38 C39 C40 C41 -177.5(8)
C39 C40 C41 C42 -1.7(13)
C40 C41 C42 C43 0.4(14)
C39 N4 C43 C42 -2.1(11)
Re2 N4 C43 C42 168.4(6)
C39 N4 C43 C44 178.9(7)
Re2 N4 C43 C44 -10.6(11)
C41 C42 C43 N4 1.6(13)
C41 C42 C43 C44 -179.4(8)
C58 N6 C44 C43 176.7(8)
C58 N6 C44 C45 4.7(15)
N4 C43 C44 N6 121.6(9)
C42 C43 C44 N6 -57.4(11)
N4 C43 C44 C45 -65.6(11)
C42 C43 C44 C45 115.4(9)
C38 N5 C46 C47 -92.9(10)
Re2 N5 C46 C47 86.1(9)
C38 N5 C46 C51 88.1(10)
Re2 N5 C46 C51 -92.9(8)
C51 C46 C47 C48 -1.0(13)
N5 C46 C47 C48 180.0(8)
C51 C46 C47 C52 -178.7(9)
N5 C46 C47 C52 2.3(13)
C46 C47 C48 C49 1.0(14)
C52 C47 C48 C49 178.8(9)
C47 C48 C49 C50 0.0(16)
C48 C49 C50 C51 -1.1(16)
C49 C50 C51 C46 1.1(15)
C49 C50 C51 C55 -177.2(10)
C47 C46 C51 C50 0.0(13)
N5 C46 C51 C50 179.0(8)
C47 C46 C51 C55 178.2(9)
N5 C46 C51 C55 -2.9(13)
C46 C47 C52 C53 112.6(10)
C48 C47 C52 C53 -65.1(12)
C46 C47 C52 C54 -125.0(10)
C48 C47 C52 C54 57.4(12)
C50 C51 C55 C57 -63.4(13)
C46 C51 C55 C57 118.5(11)
C50 C51 C55 C56 62.2(13)
C46 C51 C55 C56 -116.0(11)
C44 N6 C58 C63 114.7(11)
C44 N6 C58 C59 -71.0(13)
C63 C58 C59 C60 -4.0(17)
N6 C58 C59 C60 -178.1(10)
C63 C58 C59 C64 167.8(11)
N6 C58 C59 C64 -6.2(16)
C58 C59 C60 C61 0.6(19)
C64 C59 C60 C61 -171.4(14)
C59 C60 C61 C62 1(2)
C60 C61 C62 C63 0(2)
C59 C58 C63 C62 5.5(16)
N6 C58 C63 C62 179.7(10)
C59 C58 C63 C67 -175.4(10)
N6 C58 C63 C67 -1.2(15)
C61 C62 C63 C58 -3.7(18)
C61 C62 C63 C67 177.3(12)
C60 C59 C64 C66 -36.5(19)
C58 C59 C64 C66 151.9(13)
C60 C59 C64 C65 89.3(15)
C58 C59 C64 C65 -82.3(14)
C58 C63 C67 C68 78.2(14)
C62 C63 C67 C68 -102.8(14)
C58 C63 C67 C69 -156.0(11)
C62 C63 C67 C69 23.0(16)
